data_4318381
loop_
_publ_author_name
'Shigeki Kuwata'
'Tatsuya Nagano'
'Akihiro Matsubayashi'
'Youichi Ishii'
'Masanobu Hidai'

_publ_contact_author_address
;
     Department of Chemistry and Biotechnology, Graduate School of 
Engineering, The University of Tokyo, Hongo, Bunkyo-ku, Tokyo 
113-8656, JAPAN
;
_publ_contact_author_email ishii@chembio.t.u-tokyo.ac.jp
_publ_contact_author_fax +81-3-5841-7265
_publ_contact_author_name 'Youichi ISHII'
_publ_contact_author_phone +81-3-5841-7264
_publ_section_title
;
 Sulfur-Bridged Early-Late Heterobimetallics Synthesized by Incorporation
 of Titanium, Vanadium, and Molybdenum into Bis(hydrosulfido) Templates of
 Group 9 Metals
;
_journal_name_full 'Inorganic Chemistry'
_journal_page_first 4324
_journal_page_last 4330
_journal_paper_doi 10.1021/ic020105y
_journal_volume 41
_journal_year 2002
_chemical_formula_moiety 'C18 H29 Cl P S2 Rh Ti '
_chemical_formula_sum 'C18 H29 Cl P Rh S2 Ti'
_chemical_formula_weight 526.78
_space_group_IT_number 9
_symmetry_cell_setting monoclinic
_symmetry_Int_Tables_number 9
_symmetry_space_group_name_Hall 'C -2yc'
_symmetry_space_group_name_H-M 'C 1 c 1'
_audit_creation_date 'Thu Jul 27 14:32:48 2000'
_audit_creation_method 'from TEXRAY.INF file'
_cell_angle_alpha 90
_cell_angle_beta 112.95(1)
_cell_angle_gamma 90
_cell_formula_units_Z 4
_cell_length_a 17.275(4)
_cell_length_b 8.371(3)
_cell_length_c 16.143(3)
_cell_measurement_reflns_used 25
_cell_measurement_temperature 294.2
_cell_measurement_theta_max 20.0
_cell_measurement_theta_min 19.6
_cell_volume 2149.6(10)
_computing_cell_refinement 'Rigaku/AFC Diffractometer Control'
_computing_data_collection 'Rigaku/AFC Diffractometer Control'
_computing_data_reduction teXsan
_computing_publication_material teXsan
_computing_structure_refinement teXsan
_computing_structure_solution 'DIRDIF92 (PATTY)'
_diffrn_ambient_temperature 294.2
_diffrn_measurement_device_type 'Rigaku AFC7R'
_diffrn_measurement_method \w-2\q
_diffrn_orient_matrix_UB_11 0.04802
_diffrn_orient_matrix_UB_12 -0.00544
_diffrn_orient_matrix_UB_13 0.05992
_diffrn_orient_matrix_UB_21 0.01325
_diffrn_orient_matrix_UB_22 0.11473
_diffrn_orient_matrix_UB_23 -0.00576
_diffrn_orient_matrix_UB_31 -0.03834
_diffrn_orient_matrix_UB_32 0.03284
_diffrn_orient_matrix_UB_33 0.03004
_diffrn_radiation_detector 'scintillation counter'
_diffrn_radiation_monochromator graphite
_diffrn_radiation_source 'Rigaku rotating anode'
_diffrn_radiation_type 'Mo K\a'
_diffrn_radiation_wavelength 0.7107
_diffrn_reflns_av_R_equivalents 0.020
_diffrn_reflns_av_sigmaI/netI 0.020
_diffrn_reflns_limit_h_max 22
_diffrn_reflns_limit_h_min 0
_diffrn_reflns_limit_k_max 10
_diffrn_reflns_limit_k_min 0
_diffrn_reflns_limit_l_max 19
_diffrn_reflns_limit_l_min -20
_diffrn_reflns_number 2555
_diffrn_reflns_reduction_process 'Lp corrections applied'
_diffrn_reflns_theta_max 27.50
_diffrn_reflns_theta_min 2.56
_diffrn_standards_decay_% -0.38
_diffrn_standards_interval_count 150
_diffrn_standards_number 3
_exptl_absorpt_coefficient_mu 1.529
_exptl_absorpt_correction_T_max 0.999
_exptl_absorpt_correction_T_min 0.812
_exptl_absorpt_correction_type psi-scan
_exptl_absorpt_process_details '(North, Phillips & Mathews, 1968)'
_exptl_crystal_colour orange
_exptl_crystal_density_diffrn 1.628
_exptl_crystal_density_method 'not measured'
_exptl_crystal_description prismatic
_exptl_crystal_F_000 1072.00
_exptl_crystal_size_max 0.600
_exptl_crystal_size_mid 0.400
_exptl_crystal_size_min 0.400
_refine_diff_density_max 0.49
_refine_diff_density_min -0.76
_refine_ls_abs_structure_Flack 0.14(5)
_refine_ls_extinction_coef 0.0144(3)
_refine_ls_extinction_method 'Zachariasen(1967) type 2 Gaussian isotropic'
_refine_ls_goodness_of_fit_ref 2.405
_refine_ls_hydrogen_treatment noref
_refine_ls_matrix_type full
_refine_ls_number_constraints 0
_refine_ls_number_parameters 219
_refine_ls_number_reflns 2414
_refine_ls_number_restraints 0
_refine_ls_R_factor_all 0.0232
_refine_ls_R_factor_gt 0.0232
_refine_ls_shift/su_max 0.0470
_refine_ls_shift/su_mean 0.0090
_refine_ls_structure_factor_coef F
_refine_ls_weighting_details 'w = 1/[\s^2^(Fo) + 0.00007|Fo|^2^]'
_refine_ls_weighting_scheme calc
_refine_ls_wR_factor_gt 0.0326
_refine_ls_wR_factor_ref 0.0326
_reflns_number_gt 2414
_reflns_number_total 2475
_reflns_observed_criterion >3.0sigma(I)
_cod_data_source_file ic020105y_1.cif
_cod_data_source_block Cp*Rh(P)(m-S)2TiClCp](2a)
_cod_original_cell_volume 2149(1)
_cod_original_sg_symbol_H-M 'C c '
_cod_original_formula_sum 'C18 H29 Cl P S2 Rh Ti '
_cod_database_code 4318381

loop_
_symmetry_equiv_pos_as_xyz
x,y,z
x,-y,1/2+z
1/2+x,1/2+y,z
1/2+x,1/2-y,1/2+z

loop_
_atom_site_label
_atom_site_type_symbol
_atom_site_fract_x
_atom_site_fract_y
_atom_site_fract_z
_atom_site_U_iso_or_equiv
_atom_site_adp_type
_atom_site_occupancy
_atom_site_calc_flag
_atom_site_refinement_flags
_atom_site_disorder_assembly
_atom_site_disorder_group
Rh Rh 0.4861(6) 0.38030(3) -0.0088(6) 0.02290(5) Uani 1.00 d . . .
Ti Ti 0.4286(6) 0.14746(7) 0.0960(6) 0.0278(1) Uani 1.00 d . . .
Cl Cl 0.5593(6) 0.0612(1) 0.1989(6) 0.0412(2) Uani 1.00 d . . .
S(1) S 0.4333(6) 0.11270(10) -0.0401(6) 0.0327(2) Uani 1.00 d . . .
S(2) S 0.4293(6) 0.4154(1) 0.1034(6) 0.0310(2) Uani 1.00 d . . .
P P 0.3588(6) 0.4621(1) -0.1111(6) 0.0320(2) Uani 1.00 d . . .
C(1) C 0.2869(6) 0.1308(5) 0.0779(7) 0.0503(10) Uani 1.00 d . . .
C(2) C 0.3337(7) 0.1344(5) 0.1713(7) 0.056(1) Uani 1.00 d . . .
C(3) C 0.3808(6) -0.0039(6) 0.1946(7) 0.056(1) Uani 1.00 d . . .
C(4) C 0.3636(7) -0.0942(5) 0.1161(7) 0.054(1) Uani 1.00 d . . .
C(5) C 0.3050(6) -0.0101(6) 0.0449(7) 0.050(1) Uani 1.00 d . . .
C(6) C 0.6194(6) 0.3093(4) 0.0193(7) 0.0314(7) Uani 1.00 d . . .
C(7) C 0.6209(6) 0.4229(4) 0.0851(7) 0.0282(7) Uani 1.00 d . . .
C(8) C 0.5826(6) 0.5665(4) 0.0390(7) 0.0299(7) Uani 1.00 d . . .
C(9) C 0.5624(6) 0.5452(4) -0.0546(7) 0.0330(8) Uani 1.00 d . . .
C(10) C 0.5810(6) 0.3829(4) -0.0685(7) 0.0326(8) Uani 1.00 d . . .
C(11) C 0.6553(6) 0.1443(5) 0.0361(7) 0.043(1) Uani 1.00 d . . .
C(12) C 0.6600(6) 0.4062(5) 0.1849(7) 0.0384(9) Uani 1.00 d . . .
C(13) C 0.5779(6) 0.7213(4) 0.0852(7) 0.044(1) Uani 1.00 d . . .
C(14) C 0.5396(6) 0.6737(5) -0.1234(7) 0.049(1) Uani 1.00 d . . .
C(15) C 0.5767(6) 0.3109(6) -0.1541(7) 0.053(1) Uani 1.00 d . . .
C(16) C 0.3435(6) 0.4300(6) -0.2279(7) 0.048(1) Uani 1.00 d . . .
C(17) C 0.3374(6) 0.6736(5) -0.1043(7) 0.054(1) Uani 1.00 d . . .
C(18) C 0.2639(7) 0.3742(6) -0.1082(7) 0.049(1) Uani 1.00 d . . .
H(1) H 0.2508 0.2112 0.0443 0.0604 Uiso 1.00 calc . . .
H(2) H 0.3346 0.2174 0.2120 0.0673 Uiso 1.00 calc . . .
H(3) H 0.4199 -0.0328 0.2544 0.0676 Uiso 1.00 calc . . .
H(4) H 0.3892 -0.1946 0.1130 0.0643 Uiso 1.00 calc . . .
H(5) H 0.2830 -0.0440 -0.0153 0.0603 Uiso 1.00 calc . . .
H(6) H 0.6307 0.0845 0.0688 0.0514 Uiso 1.00 calc . . .
H(7) H 0.6470 0.0936 -0.0190 0.0514 Uiso 1.00 calc . . .
H(8) H 0.7156 0.1500 0.0714 0.0514 Uiso 1.00 calc . . .
H(9) H 0.6832 0.3011 0.2009 0.0461 Uiso 1.00 calc . . .
H(10) H 0.7061 0.4812 0.2097 0.0461 Uiso 1.00 calc . . .
H(11) H 0.6205 0.4257 0.2100 0.0461 Uiso 1.00 calc . . .
H(12) H 0.6347 0.7569 0.1217 0.0529 Uiso 1.00 calc . . .
H(13) H 0.5514 0.7999 0.0421 0.0529 Uiso 1.00 calc . . .
H(14) H 0.5492 0.7043 0.1234 0.0529 Uiso 1.00 calc . . .
H(15) H 0.5324 0.7707 -0.0969 0.0588 Uiso 1.00 calc . . .
H(16) H 0.5855 0.6877 -0.1428 0.0588 Uiso 1.00 calc . . .
H(17) H 0.4911 0.6452 -0.1720 0.0588 Uiso 1.00 calc . . .
H(18) H 0.5485 0.2126 -0.1631 0.0632 Uiso 1.00 calc . . .
H(19) H 0.5500 0.3818 -0.2016 0.0632 Uiso 1.00 calc . . .
H(20) H 0.6336 0.2919 -0.1501 0.0632 Uiso 1.00 calc . . .
H(21) H 0.2953 0.4831 -0.2654 0.0571 Uiso 1.00 calc . . .
H(22) H 0.3919 0.4713 -0.2372 0.0571 Uiso 1.00 calc . . .
H(23) H 0.3399 0.3188 -0.2400 0.0571 Uiso 1.00 calc . . .
H(24) H 0.3846 0.7349 -0.1049 0.0653 Uiso 1.00 calc . . .
H(25) H 0.2890 0.7022 -0.1531 0.0653 Uiso 1.00 calc . . .
H(26) H 0.3318 0.6939 -0.0490 0.0653 Uiso 1.00 calc . . .
H(27) H 0.2599 0.4040 -0.0532 0.0586 Uiso 1.00 calc . . .
H(28) H 0.2180 0.4115 -0.1574 0.0586 Uiso 1.00 calc . . .
H(29) H 0.2685 0.2612 -0.1103 0.0586 Uiso 1.00 calc . . .

loop_
_atom_site_aniso_label
_atom_site_aniso_U_11
_atom_site_aniso_U_22
_atom_site_aniso_U_33
_atom_site_aniso_U_12
_atom_site_aniso_U_13
_atom_site_aniso_U_23
Rh 0.0218(1) 0.0258(1) 0.0216(1) -0.0022(1) 0.00910(8) 0.0006(1)
Ti 0.0270(3) 0.0295(3) 0.0284(3) -0.0079(2) 0.0126(2) 0.0024(2)
Cl 0.0365(5) 0.0422(5) 0.0387(5) -0.0022(4) 0.0080(4) 0.0031(4)
S(1) 0.0367(5) 0.0323(4) 0.0319(4) -0.0086(3) 0.0163(4) 0.0076(3)
S(2) 0.0351(4) 0.0327(4) 0.0306(4) -0.0031(3) 0.0188(4) 0.0044(3)
P 0.0277(4) 0.0392(5) 0.0270(4) 0.0027(4) 0.0083(3) 0.0004(4)
C(1) 0.032(2) 0.055(2) 0.072(2) -0.009(2) 0.029(2) 0.007(2)
C(2) 0.066(3) 0.060(2) 0.065(2) -0.029(2) 0.050(2) -0.020(2)
C(3) 0.052(2) 0.073(2) 0.047(2) -0.022(2) 0.021(2) 0.017(2)
C(4) 0.051(2) 0.041(2) 0.080(3) -0.017(2) 0.038(2) -0.001(2)
C(5) 0.040(2) 0.064(2) 0.050(2) -0.033(2) 0.021(2) -0.019(2)
C(6) 0.022(1) 0.037(2) 0.038(2) -0.005(1) 0.015(1) -0.002(1)
C(7) 0.019(1) 0.034(2) 0.031(1) -0.006(1) 0.010(1) 0.001(1)
C(8) 0.027(2) 0.030(1) 0.035(1) -0.006(1) 0.014(1) 0.000(1)
C(9) 0.029(2) 0.037(1) 0.035(1) -0.008(1) 0.015(1) 0.006(1)
C(10) 0.026(2) 0.045(2) 0.033(2) -0.005(1) 0.018(1) -0.004(1)
C(11) 0.034(2) 0.038(2) 0.059(3) 0.004(1) 0.021(2) -0.001(2)
C(12) 0.034(2) 0.044(2) 0.035(2) -0.009(2) 0.011(1) 0.001(2)
C(13) 0.046(2) 0.031(2) 0.054(2) -0.007(2) 0.019(2) -0.009(2)
C(14) 0.053(2) 0.048(2) 0.047(2) -0.006(2) 0.020(2) 0.019(2)
C(15) 0.055(2) 0.070(3) 0.039(2) -0.006(2) 0.026(2) -0.017(2)
C(16) 0.047(2) 0.063(3) 0.026(1) 0.002(2) 0.007(2) -0.005(2)
C(17) 0.060(3) 0.050(2) 0.050(2) 0.020(2) 0.017(2) 0.001(2)
C(18) 0.023(2) 0.079(3) 0.038(2) -0.002(2) 0.006(2) 0.005(2)

loop_
_atom_type_symbol
_atom_type_description
_atom_type_scat_dispersion_real
_atom_type_scat_dispersion_imag
_atom_type_scat_source
C C 0.003 0.002
;International Tables for Crystallography
(1992, Vol. C, Tables 4.2.6.8 and 6.1.1.1)
;
H H 0.000 0.000
;International Tables for Crystallography
(1992, Vol. C, Table 6.1.1.2)
;
Cl Cl 0.148 0.159
;International Tables for Crystallography
(1992, Vol. C, Tables 4.2.6.8 and 6.1.1.1)
;
P P 0.102 0.094
;International Tables for Crystallography
(1992, Vol. C, Tables 4.2.6.8 and 6.1.1.1)
;
Rh Rh -1.118 0.919
;International Tables for Crystallography
(1992, Vol. C, Tables 4.2.6.8 and 6.1.1.1)
;
S S 0.125 0.123
;International Tables for Crystallography
(1992, Vol. C, Tables 4.2.6.8 and 6.1.1.1)
;
Ti Ti 0.278 0.446
;International Tables for Crystallography
(1992, Vol. C, Tables 4.2.6.8 and 6.1.1.1)
;

loop_
_geom_angle_atom_site_label_1
_geom_angle_atom_site_label_2
_geom_angle_atom_site_label_3
_geom_angle
_geom_angle_site_symmetry_1
_geom_angle_site_symmetry_2
_geom_angle_site_symmetry_3
_geom_angle_publ_flag
Ti Rh S(1) 47.74(4) 1_555 1_555 1_555 yes
Ti Rh S(2) 47.72(4) 1_555 1_555 1_555 yes
Ti Rh P 99.56(5) 1_555 1_555 1_555 yes
Ti Rh C(6) 104.7(1) 1_555 1_555 1_555 yes
Ti Rh C(7) 101.9(1) 1_555 1_555 1_555 yes
Ti Rh C(8) 129.7(1) 1_555 1_555 1_555 yes
Ti Rh C(9) 164.1(1) 1_555 1_555 1_555 yes
Ti Rh C(10) 136.2(2) 1_555 1_555 1_555 yes
S(1) Rh S(2) 92.26(5) 1_555 1_555 1_555 yes
S(1) Rh P 87.02(6) 1_555 1_555 1_555 yes
S(1) Rh C(6) 94.1(1) 1_555 1_555 1_555 yes
S(1) Rh C(7) 119.8(1) 1_555 1_555 1_555 yes
S(1) Rh C(8) 156.0(2) 1_555 1_555 1_555 yes
S(1) Rh C(9) 137.4(2) 1_555 1_555 1_555 yes
S(1) Rh C(10) 101.8(1) 1_555 1_555 1_555 yes
S(2) Rh P 86.94(6) 1_555 1_555 1_555 yes
S(2) Rh C(6) 124.8(1) 1_555 1_555 1_555 yes
S(2) Rh C(7) 95.3(1) 1_555 1_555 1_555 yes
S(2) Rh C(8) 97.2(1) 1_555 1_555 1_555 yes
S(2) Rh C(9) 130.3(2) 1_555 1_555 1_555 yes
S(2) Rh C(10) 157.8(2) 1_555 1_555 1_555 yes
P Rh C(6) 148.1(1) 1_555 1_555 1_555 yes
P Rh C(7) 152.9(1) 1_555 1_555 1_555 yes
P Rh C(8) 115.3(1) 1_555 1_555 1_555 yes
P Rh C(9) 95.9(1) 1_555 1_555 1_555 yes
P Rh C(10) 110.7(2) 1_555 1_555 1_555 yes
C(6) Rh C(7) 36.7(2) 1_555 1_555 1_555 yes
C(6) Rh C(8) 62.5(2) 1_555 1_555 1_555 yes
C(6) Rh C(9) 62.5(2) 1_555 1_555 1_555 yes
C(6) Rh C(10) 38.0(2) 1_555 1_555 1_555 yes
C(7) Rh C(8) 37.5(2) 1_555 1_555 1_555 yes
C(7) Rh C(9) 62.3(2) 1_555 1_555 1_555 yes
C(7) Rh C(10) 62.8(2) 1_555 1_555 1_555 yes
C(8) Rh C(9) 37.6(2) 1_555 1_555 1_555 yes
C(8) Rh C(10) 63.5(2) 1_555 1_555 1_555 yes
C(9) Rh C(10) 37.8(2) 1_555 1_555 1_555 yes
Rh Ti Cl 99.31(5) 1_555 1_555 1_555 yes
Rh Ti S(1) 52.10(4) 1_555 1_555 1_555 yes
Rh Ti S(2) 51.95(4) 1_555 1_555 1_555 yes
Rh Ti C(1) 121.8(2) 1_555 1_555 1_555 yes
Rh Ti C(2) 139.5(2) 1_555 1_555 1_555 yes
Rh Ti C(3) 170.8(2) 1_555 1_555 1_555 yes
Rh Ti C(4) 154.5(2) 1_555 1_555 1_555 yes
Rh Ti C(5) 128.2(2) 1_555 1_555 1_555 yes
Cl Ti S(1) 105.17(7) 1_555 1_555 1_555 yes
Cl Ti S(2) 106.72(7) 1_555 1_555 1_555 yes
Cl Ti C(1) 137.8(2) 1_555 1_555 1_555 yes
Cl Ti C(2) 106.8(2) 1_555 1_555 1_555 yes
Cl Ti C(3) 81.6(2) 1_555 1_555 1_555 yes
Cl Ti C(4) 91.0(2) 1_555 1_555 1_555 yes
Cl Ti C(5) 124.5(2) 1_555 1_555 1_555 yes
S(1) Ti S(2) 100.35(6) 1_555 1_555 1_555 yes
S(1) Ti C(1) 107.6(2) 1_555 1_555 1_555 yes
S(1) Ti C(2) 141.5(2) 1_555 1_555 1_555 yes
S(1) Ti C(3) 136.6(2) 1_555 1_555 1_555 yes
S(1) Ti C(4) 102.7(2) 1_555 1_555 1_555 yes
S(1) Ti C(5) 87.6(2) 1_555 1_555 1_555 yes
S(2) Ti C(1) 92.8(2) 1_555 1_555 1_555 yes
S(2) Ti C(2) 90.5(2) 1_555 1_555 1_555 yes
S(2) Ti C(3) 119.0(2) 1_555 1_555 1_555 yes
S(2) Ti C(4) 146.0(2) 1_555 1_555 1_555 yes
S(2) Ti C(5) 124.1(2) 1_555 1_555 1_555 yes
C(1) Ti C(2) 34.4(3) 1_555 1_555 1_555 yes
C(1) Ti C(3) 56.3(3) 1_555 1_555 1_555 yes
C(1) Ti C(4) 56.4(2) 1_555 1_555 1_555 yes
C(1) Ti C(5) 34.0(2) 1_555 1_555 1_555 yes
C(2) Ti C(3) 33.3(3) 1_555 1_555 1_555 yes
C(2) Ti C(4) 56.1(2) 1_555 1_555 1_555 yes
C(2) Ti C(5) 56.5(2) 1_555 1_555 1_555 yes
C(3) Ti C(4) 33.9(3) 1_555 1_555 1_555 yes
C(3) Ti C(5) 56.2(2) 1_555 1_555 1_555 yes
C(4) Ti C(5) 33.9(3) 1_555 1_555 1_555 yes
Rh S(1) Ti 80.16(5) 1_555 1_555 1_555 yes
Rh S(2) Ti 80.34(5) 1_555 1_555 1_555 yes
Rh P C(16) 114.5(2) 1_555 1_555 1_555 yes
Rh P C(17) 114.2(2) 1_555 1_555 1_555 yes
Rh P C(18) 119.0(2) 1_555 1_555 1_555 yes
C(16) P C(17) 104.8(3) 1_555 1_555 1_555 yes
C(16) P C(18) 101.5(3) 1_555 1_555 1_555 yes
C(17) P C(18) 100.7(4) 1_555 1_555 1_555 yes
Ti C(1) C(2) 74.3(4) 1_555 1_555 1_555 yes
Ti C(1) C(5) 73.5(4) 1_555 1_555 1_555 yes
Ti C(1) H(1) 117.1(9) 1_555 1_555 1_555 no
C(2) C(1) C(5) 108.0(7) 1_555 1_555 1_555 yes
C(2) C(1) H(1) 125(1) 1_555 1_555 1_555 no
C(5) C(1) H(1) 126(1) 1_555 1_555 1_555 no
Ti C(2) C(1) 71.2(3) 1_555 1_555 1_555 yes
Ti C(2) C(3) 74.3(4) 1_555 1_555 1_555 yes
Ti C(2) H(2) 119.2(9) 1_555 1_555 1_555 no
C(1) C(2) C(3) 107.8(6) 1_555 1_555 1_555 yes
C(1) C(2) H(2) 127(1) 1_555 1_555 1_555 no
C(3) C(2) H(2) 125(1) 1_555 1_555 1_555 no
Ti C(3) C(2) 72.4(4) 1_555 1_555 1_555 yes
Ti C(3) C(4) 72.2(4) 1_555 1_555 1_555 yes
Ti C(3) H(3) 120.2(9) 1_555 1_555 1_555 no
C(2) C(3) C(4) 108.1(7) 1_555 1_555 1_555 yes
C(2) C(3) H(3) 126.1(10) 1_555 1_555 1_555 no
C(4) C(3) H(3) 125.8(10) 1_555 1_555 1_555 no
Ti C(4) C(3) 73.9(4) 1_555 1_555 1_555 yes
Ti C(4) C(5) 71.9(3) 1_555 1_555 1_555 yes
Ti C(4) H(4) 118.9(9) 1_555 1_555 1_555 no
C(3) C(4) C(5) 107.6(6) 1_555 1_555 1_555 yes
C(3) C(4) H(4) 125(1) 1_555 1_555 1_555 no
C(5) C(4) H(4) 127(1) 1_555 1_555 1_555 no
Ti C(5) C(1) 72.5(3) 1_555 1_555 1_555 yes
Ti C(5) C(4) 74.2(3) 1_555 1_555 1_555 yes
Ti C(5) H(5) 118.4(9) 1_555 1_555 1_555 no
C(1) C(5) C(4) 108.4(6) 1_555 1_555 1_555 yes
C(1) C(5) H(5) 126.6(9) 1_555 1_555 1_555 no
C(4) C(5) H(5) 125.0(9) 1_555 1_555 1_555 no
Rh C(6) C(7) 72.0(3) 1_555 1_555 1_555 yes
Rh C(6) C(10) 69.4(3) 1_555 1_555 1_555 yes
Rh C(6) C(11) 127.0(4) 1_555 1_555 1_555 yes
C(7) C(6) C(10) 108.4(5) 1_555 1_555 1_555 yes
C(7) C(6) C(11) 126.8(5) 1_555 1_555 1_555 yes
C(10) C(6) C(11) 124.7(5) 1_555 1_555 1_555 yes
Rh C(7) C(6) 71.2(3) 1_555 1_555 1_555 yes
Rh C(7) C(8) 68.7(3) 1_555 1_555 1_555 yes
Rh C(7) C(12) 128.7(4) 1_555 1_555 1_555 yes
C(6) C(7) C(8) 107.7(5) 1_555 1_555 1_555 yes
C(6) C(7) C(12) 127.9(5) 1_555 1_555 1_555 yes
C(8) C(7) C(12) 124.3(5) 1_555 1_555 1_555 yes
Rh C(8) C(7) 73.8(3) 1_555 1_555 1_555 yes
Rh C(8) C(9) 72.5(3) 1_555 1_555 1_555 yes
Rh C(8) C(13) 127.1(4) 1_555 1_555 1_555 yes
C(7) C(8) C(9) 108.6(5) 1_555 1_555 1_555 yes
C(7) C(8) C(13) 124.4(5) 1_555 1_555 1_555 yes
C(9) C(8) C(13) 126.3(5) 1_555 1_555 1_555 yes
Rh C(9) C(8) 69.9(3) 1_555 1_555 1_555 yes
Rh C(9) C(10) 70.3(3) 1_555 1_555 1_555 yes
Rh C(9) C(14) 132.8(4) 1_555 1_555 1_555 yes
C(8) C(9) C(10) 108.0(5) 1_555 1_555 1_555 yes
C(8) C(9) C(14) 126.0(5) 1_555 1_555 1_555 yes
C(10) C(9) C(14) 125.3(5) 1_555 1_555 1_555 yes
Rh C(10) C(6) 72.7(3) 1_555 1_555 1_555 yes
Rh C(10) C(9) 71.9(3) 1_555 1_555 1_555 yes
Rh C(10) C(15) 129.0(4) 1_555 1_555 1_555 yes
C(6) C(10) C(9) 107.1(5) 1_555 1_555 1_555 yes
C(6) C(10) C(15) 125.2(5) 1_555 1_555 1_555 yes
C(9) C(10) C(15) 126.8(6) 1_555 1_555 1_555 yes
C(6) C(11) H(6) 110.3(7) 1_555 1_555 1_555 no
C(6) C(11) H(7) 110.2(8) 1_555 1_555 1_555 no
C(6) C(11) H(8) 109.5(5) 1_555 1_555 1_555 no
H(6) C(11) H(7) 110.7(10) 1_555 1_555 1_555 no
H(6) C(11) H(8) 108(1) 1_555 1_555 1_555 no
H(7) C(11) H(8) 107(1) 1_555 1_555 1_555 no
C(7) C(12) H(9) 110(1) 1_555 1_555 1_555 no
C(7) C(12) H(10) 109.9(10) 1_555 1_555 1_555 no
C(7) C(12) H(11) 110(1) 1_555 1_555 1_555 no
H(9) C(12) H(10) 107(1) 1_555 1_555 1_555 no
H(9) C(12) H(11) 109(1) 1_555 1_555 1_555 no
H(10) C(12) H(11) 109(1) 1_555 1_555 1_555 no
C(8) C(13) H(12) 109.0(7) 1_555 1_555 1_555 no
C(8) C(13) H(13) 109.8(9) 1_555 1_555 1_555 no
C(8) C(13) H(14) 109.7(6) 1_555 1_555 1_555 no
H(12) C(13) H(13) 108.6(9) 1_555 1_555 1_555 no
H(12) C(13) H(14) 108(1) 1_555 1_555 1_555 no
H(13) C(13) H(14) 111(1) 1_555 1_555 1_555 no
C(9) C(14) H(15) 108.9(10) 1_555 1_555 1_555 no
C(9) C(14) H(16) 108.7(9) 1_555 1_555 1_555 no
C(9) C(14) H(17) 109.5(7) 1_555 1_555 1_555 no
H(15) C(14) H(16) 108.2(10) 1_555 1_555 1_555 no
H(15) C(14) H(17) 111(1) 1_555 1_555 1_555 no
H(16) C(14) H(17) 109(1) 1_555 1_555 1_555 no
C(10) C(15) H(18) 109(1) 1_555 1_555 1_555 no
C(10) C(15) H(19) 109.6(9) 1_555 1_555 1_555 no
C(10) C(15) H(20) 108.8(10) 1_555 1_555 1_555 no
H(18) C(15) H(19) 111(1) 1_555 1_555 1_555 no
H(18) C(15) H(20) 108.5(10) 1_555 1_555 1_555 no
H(19) C(15) H(20) 108(1) 1_555 1_555 1_555 no
P C(16) H(21) 109.6(10) 1_555 1_555 1_555 no
P C(16) H(22) 108.8(9) 1_555 1_555 1_555 no
P C(16) H(23) 109.2(10) 1_555 1_555 1_555 no
H(21) C(16) H(22) 109(1) 1_555 1_555 1_555 no
H(21) C(16) H(23) 111(1) 1_555 1_555 1_555 no
H(22) C(16) H(23) 108(1) 1_555 1_555 1_555 no
P C(17) H(24) 108.9(7) 1_555 1_555 1_555 no
P C(17) H(25) 109.6(6) 1_555 1_555 1_555 no
P C(17) H(26) 109.2(6) 1_555 1_555 1_555 no
H(24) C(17) H(25) 109(1) 1_555 1_555 1_555 no
H(24) C(17) H(26) 108(1) 1_555 1_555 1_555 no
H(25) C(17) H(26) 111(1) 1_555 1_555 1_555 no
P C(18) H(27) 108.3(9) 1_555 1_555 1_555 no
P C(18) H(28) 108.6(9) 1_555 1_555 1_555 no
P C(18) H(29) 108(1) 1_555 1_555 1_555 no
H(27) C(18) H(28) 111(1) 1_555 1_555 1_555 no
H(27) C(18) H(29) 109(1) 1_555 1_555 1_555 no
H(28) C(18) H(29) 111(1) 1_555 1_555 1_555 no

loop_
_geom_bond_atom_site_label_1
_geom_bond_atom_site_label_2
_geom_bond_distance
_geom_bond_site_symmetry_1
_geom_bond_site_symmetry_2
_geom_bond_publ_flag
Rh Ti 2.9930(9) 1_555 1_555 yes
Rh S(1) 2.397(1) 1_555 1_555 yes
Rh S(2) 2.391(1) 1_555 1_555 yes
Rh P 2.280(2) 1_555 1_555 yes
Rh C(6) 2.247(5) 1_555 1_555 yes
Rh C(7) 2.258(5) 1_555 1_555 yes
Rh C(8) 2.191(5) 1_555 1_555 yes
Rh C(9) 2.224(5) 1_555 1_555 yes
Rh C(10) 2.203(5) 1_555 1_555 yes
Ti Cl 2.335(2) 1_555 1_555 yes
Ti S(1) 2.248(2) 1_555 1_555 yes
Ti S(2) 2.246(2) 1_555 1_555 yes
Ti C(1) 2.354(6) 1_555 1_555 yes
Ti C(2) 2.394(6) 1_555 1_555 yes
Ti C(3) 2.418(6) 1_555 1_555 yes
Ti C(4) 2.396(6) 1_555 1_555 yes
Ti C(5) 2.368(6) 1_555 1_555 yes
P C(16) 1.819(6) 1_555 1_555 yes
P C(17) 1.820(7) 1_555 1_555 yes
P C(18) 1.814(7) 1_555 1_555 yes
C(1) C(2) 1.41(1) 1_555 1_555 yes
C(1) C(5) 1.380(10) 1_555 1_555 yes
C(2) C(3) 1.38(1) 1_555 1_555 yes
C(3) C(4) 1.40(1) 1_555 1_555 yes
C(4) C(5) 1.39(1) 1_555 1_555 yes
C(6) C(7) 1.419(8) 1_555 1_555 yes
C(6) C(10) 1.448(8) 1_555 1_555 yes
C(6) C(11) 1.494(8) 1_555 1_555 yes
C(7) C(8) 1.432(7) 1_555 1_555 yes
C(7) C(12) 1.490(8) 1_555 1_555 yes
C(8) C(9) 1.423(7) 1_555 1_555 yes
C(8) C(13) 1.513(8) 1_555 1_555 yes
C(9) C(10) 1.435(8) 1_555 1_555 yes
C(9) C(14) 1.485(8) 1_555 1_555 yes
C(10) C(15) 1.482(8) 1_555 1_555 yes

loop_
_geom_contact_atom_site_label_1
_geom_contact_atom_site_label_2
_geom_contact_distance
_geom_contact_site_symmetry_1
_geom_contact_site_symmetry_2
_geom_contact_publ_flag
Rh Ti 2.9930(9) 1_555 1_555 ?
Cl C(13) 3.467(6) 1_555 1_545 ?
C(1) C(8) 3.378(8) 1_555 3_445 ?
C(1) C(7) 3.395(8) 1_555 3_445 ?
C(5) C(6) 3.421(7) 1_555 3_445 ?
C(5) C(7) 3.530(8) 1_555 3_445 ?

loop_
_geom_torsion_atom_site_label_1
_geom_torsion_atom_site_label_2
_geom_torsion_atom_site_label_3
_geom_torsion_atom_site_label_4
_geom_torsion
_geom_torsion_site_symmetry_1
_geom_torsion_site_symmetry_2
_geom_torsion_site_symmetry_3
_geom_torsion_site_symmetry_4
_geom_torsion_publ_flag
Rh Ti C(1) C(2) -132.7(4) 1_555 1_555 1_555 1_555 yes
Rh Ti C(1) C(5) 112.5(4) 1_555 1_555 1_555 1_555 yes
Rh Ti C(2) C(1) 74.1(5) 1_555 1_555 1_555 1_555 yes
Rh Ti C(2) C(3) -170.4(3) 1_555 1_555 1_555 1_555 yes
Rh Ti C(3) C(2) 42(1) 1_555 1_555 1_555 1_555 yes
Rh Ti C(3) C(4) 159.2(9) 1_555 1_555 1_555 1_555 yes
Rh Ti C(4) C(3) -172.4(4) 1_555 1_555 1_555 1_555 yes
Rh Ti C(4) C(5) -57.2(6) 1_555 1_555 1_555 1_555 yes
Rh Ti C(5) C(1) -91.8(4) 1_555 1_555 1_555 1_555 yes
Rh Ti C(5) C(4) 152.5(3) 1_555 1_555 1_555 1_555 yes
Rh S(1) Ti Cl -90.07(6) 1_555 1_555 1_555 1_555 yes
Rh S(1) Ti S(2) 20.57(7) 1_555 1_555 1_555 1_555 yes
Rh S(1) Ti C(1) 116.9(2) 1_555 1_555 1_555 1_555 yes
Rh S(1) Ti C(2) 124.7(3) 1_555 1_555 1_555 1_555 yes
Rh S(1) Ti C(3) 176.1(3) 1_555 1_555 1_555 1_555 yes
Rh S(1) Ti C(4) 175.4(2) 1_555 1_555 1_555 1_555 yes
Rh S(1) Ti C(5) 144.8(2) 1_555 1_555 1_555 1_555 yes
Rh S(2) Ti Cl 88.81(6) 1_555 1_555 1_555 1_555 yes
Rh S(2) Ti S(1) -20.62(7) 1_555 1_555 1_555 1_555 yes
Rh S(2) Ti C(1) -129.1(2) 1_555 1_555 1_555 1_555 yes
Rh S(2) Ti C(2) -163.5(2) 1_555 1_555 1_555 1_555 yes
Rh S(2) Ti C(3) 178.3(2) 1_555 1_555 1_555 1_555 yes
Rh S(2) Ti C(4) -152.7(4) 1_555 1_555 1_555 1_555 yes
Rh S(2) Ti C(5) -114.8(2) 1_555 1_555 1_555 1_555 yes
Rh C(6) C(7) C(8) -59.3(3) 1_555 1_555 1_555 1_555 yes
Rh C(6) C(7) C(12) 124.9(5) 1_555 1_555 1_555 1_555 yes
Rh C(6) C(10) C(9) 64.1(3) 1_555 1_555 1_555 1_555 yes
Rh C(6) C(10) C(15) -125.9(6) 1_555 1_555 1_555 1_555 yes
Rh C(7) C(6) C(10) 60.1(3) 1_555 1_555 1_555 1_555 yes
Rh C(7) C(6) C(11) -123.2(5) 1_555 1_555 1_555 1_555 yes
Rh C(7) C(8) C(9) -64.6(3) 1_555 1_555 1_555 1_555 yes
Rh C(7) C(8) C(13) 124.2(5) 1_555 1_555 1_555 1_555 yes
Rh C(8) C(7) C(6) 60.9(3) 1_555 1_555 1_555 1_555 yes
Rh C(8) C(7) C(12) -123.1(5) 1_555 1_555 1_555 1_555 yes
Rh C(8) C(9) C(10) -60.3(3) 1_555 1_555 1_555 1_555 yes
Rh C(8) C(9) C(14) 129.0(6) 1_555 1_555 1_555 1_555 yes
Rh C(9) C(8) C(7) 65.5(3) 1_555 1_555 1_555 1_555 yes
Rh C(9) C(8) C(13) -123.6(5) 1_555 1_555 1_555 1_555 yes
Rh C(9) C(10) C(6) -64.6(3) 1_555 1_555 1_555 1_555 yes
Rh C(9) C(10) C(15) 125.5(6) 1_555 1_555 1_555 1_555 yes
Rh C(10) C(6) C(7) -61.8(3) 1_555 1_555 1_555 1_555 yes
Rh C(10) C(6) C(11) 121.4(5) 1_555 1_555 1_555 1_555 yes
Rh C(10) C(9) C(8) 60.1(3) 1_555 1_555 1_555 1_555 yes
Rh C(10) C(9) C(14) -129.2(5) 1_555 1_555 1_555 1_555 yes
Ti Rh P C(16) -121.9(3) 1_555 1_555 1_555 1_555 yes
Ti Rh P C(17) 117.2(3) 1_555 1_555 1_555 1_555 yes
Ti Rh P C(18) -1.7(3) 1_555 1_555 1_555 1_555 yes
Ti Rh C(6) C(7) -90.3(3) 1_555 1_555 1_555 1_555 yes
Ti Rh C(6) C(10) 151.3(3) 1_555 1_555 1_555 1_555 yes
Ti Rh C(6) C(11) 32.7(5) 1_555 1_555 1_555 1_555 yes
Ti Rh C(7) C(6) 98.7(3) 1_555 1_555 1_555 1_555 yes
Ti Rh C(7) C(8) -142.9(3) 1_555 1_555 1_555 1_555 yes
Ti Rh C(7) C(12) -25.3(5) 1_555 1_555 1_555 1_555 yes
Ti Rh C(8) C(7) 50.1(4) 1_555 1_555 1_555 1_555 yes
Ti Rh C(8) C(9) 166.3(3) 1_555 1_555 1_555 1_555 yes
Ti Rh C(8) C(13) -71.0(5) 1_555 1_555 1_555 1_555 yes
Ti Rh C(9) C(8) -42.0(7) 1_555 1_555 1_555 1_555 yes
Ti Rh C(9) C(10) 76.7(7) 1_555 1_555 1_555 1_555 yes
Ti Rh C(9) C(14) -163.0(4) 1_555 1_555 1_555 1_555 yes
Ti Rh C(10) C(6) -42.2(4) 1_555 1_555 1_555 1_555 yes
Ti Rh C(10) C(9) -157.4(2) 1_555 1_555 1_555 1_555 yes
Ti Rh C(10) C(15) 79.5(6) 1_555 1_555 1_555 1_555 yes
Ti S(1) Rh S(2) -18.97(7) 1_555 1_555 1_555 1_555 yes
Ti S(1) Rh P -105.79(6) 1_555 1_555 1_555 1_555 yes
Ti S(1) Rh C(6) 106.1(1) 1_555 1_555 1_555 1_555 yes
Ti S(1) Rh C(7) 78.4(2) 1_555 1_555 1_555 1_555 yes
Ti S(1) Rh C(8) 94.6(3) 1_555 1_555 1_555 1_555 yes
Ti S(1) Rh C(9) 158.8(2) 1_555 1_555 1_555 1_555 yes
Ti S(1) Rh C(10) 143.7(2) 1_555 1_555 1_555 1_555 yes
Ti S(2) Rh S(1) 18.97(6) 1_555 1_555 1_555 1_555 yes
Ti S(2) Rh P 105.87(6) 1_555 1_555 1_555 1_555 yes
Ti S(2) Rh C(6) -77.6(2) 1_555 1_555 1_555 1_555 yes
Ti S(2) Rh C(7) -101.2(2) 1_555 1_555 1_555 1_555 yes
Ti S(2) Rh C(8) -139.0(1) 1_555 1_555 1_555 1_555 yes
Ti S(2) Rh C(9) -159.0(2) 1_555 1_555 1_555 1_555 yes
Ti S(2) Rh C(10) -110.6(4) 1_555 1_555 1_555 1_555 yes
Ti C(1) C(2) C(3) -65.8(5) 1_555 1_555 1_555 1_555 yes
Ti C(1) C(5) C(4) 66.0(4) 1_555 1_555 1_555 1_555 yes
Ti C(2) C(1) C(5) 66.4(4) 1_555 1_555 1_555 1_555 yes
Ti C(2) C(3) C(4) -63.8(4) 1_555 1_555 1_555 1_555 yes
Ti C(3) C(2) C(1) 63.8(4) 1_555 1_555 1_555 1_555 yes
Ti C(3) C(4) C(5) -64.5(4) 1_555 1_555 1_555 1_555 yes
Ti C(4) C(3) C(2) 63.9(4) 1_555 1_555 1_555 1_555 yes
Ti C(4) C(5) C(1) -64.9(4) 1_555 1_555 1_555 1_555 yes
Ti C(5) C(1) C(2) -66.9(4) 1_555 1_555 1_555 1_555 yes
Ti C(5) C(4) C(3) 65.8(4) 1_555 1_555 1_555 1_555 yes
Cl Ti Rh S(1) 102.04(8) 1_555 1_555 1_555 1_555 yes
Cl Ti Rh S(2) -104.00(7) 1_555 1_555 1_555 1_555 yes
Cl Ti Rh P 179.08(6) 1_555 1_555 1_555 1_555 yes
Cl Ti Rh C(6) 20.0(2) 1_555 1_555 1_555 1_555 yes
Cl Ti Rh C(7) -17.7(2) 1_555 1_555 1_555 1_555 yes
Cl Ti Rh C(8) -46.2(2) 1_555 1_555 1_555 1_555 yes
Cl Ti Rh C(9) -14.2(6) 1_555 1_555 1_555 1_555 yes
Cl Ti Rh C(10) 45.3(2) 1_555 1_555 1_555 1_555 yes
Cl Ti C(1) C(2) 32.1(5) 1_555 1_555 1_555 1_555 yes
Cl Ti C(1) C(5) -82.7(5) 1_555 1_555 1_555 1_555 yes
Cl Ti C(2) C(1) -158.1(4) 1_555 1_555 1_555 1_555 yes
Cl Ti C(2) C(3) -42.6(5) 1_555 1_555 1_555 1_555 yes
Cl Ti C(3) C(2) 139.1(5) 1_555 1_555 1_555 1_555 yes
Cl Ti C(3) C(4) -104.5(5) 1_555 1_555 1_555 1_555 yes
Cl Ti C(4) C(3) 73.3(4) 1_555 1_555 1_555 1_555 yes
Cl Ti C(4) C(5) -171.5(4) 1_555 1_555 1_555 1_555 yes
Cl Ti C(5) C(1) 126.0(4) 1_555 1_555 1_555 1_555 yes
Cl Ti C(5) C(4) 10.3(5) 1_555 1_555 1_555 1_555 yes
S(1) Rh Ti S(2) -153.96(9) 1_555 1_555 1_555 1_555 yes
S(1) Rh Ti C(1) -88.2(2) 1_555 1_555 1_555 1_555 yes
S(1) Rh Ti C(2) -128.0(3) 1_555 1_555 1_555 1_555 yes
S(1) Rh Ti C(3) -163(1) 1_555 1_555 1_555 1_555 yes
S(1) Rh Ti C(4) -10.5(4) 1_555 1_555 1_555 1_555 yes
S(1) Rh Ti C(5) -47.2(2) 1_555 1_555 1_555 1_555 yes
S(1) Rh P C(16) -75.7(3) 1_555 1_555 1_555 1_555 yes
S(1) Rh P C(17) 163.4(3) 1_555 1_555 1_555 1_555 yes
S(1) Rh P C(18) 44.6(3) 1_555 1_555 1_555 1_555 yes
S(1) Rh C(6) C(7) -137.6(3) 1_555 1_555 1_555 1_555 yes
S(1) Rh C(6) C(10) 104.0(3) 1_555 1_555 1_555 1_555 yes
S(1) Rh C(6) C(11) -14.6(5) 1_555 1_555 1_555 1_555 yes
S(1) Rh C(7) C(6) 50.8(3) 1_555 1_555 1_555 1_555 yes
S(1) Rh C(7) C(8) 169.3(3) 1_555 1_555 1_555 1_555 yes
S(1) Rh C(7) C(12) -73.1(5) 1_555 1_555 1_555 1_555 yes
S(1) Rh C(8) C(7) -23.3(5) 1_555 1_555 1_555 1_555 yes
S(1) Rh C(8) C(9) 92.8(4) 1_555 1_555 1_555 1_555 yes
S(1) Rh C(8) C(13) -144.5(4) 1_555 1_555 1_555 1_555 yes
S(1) Rh C(9) C(8) -143.1(3) 1_555 1_555 1_555 1_555 yes
S(1) Rh C(9) C(10) -24.5(4) 1_555 1_555 1_555 1_555 yes
S(1) Rh C(9) C(14) 95.9(6) 1_555 1_555 1_555 1_555 yes
S(1) Rh C(10) C(6) -81.4(3) 1_555 1_555 1_555 1_555 yes
S(1) Rh C(10) C(9) 163.4(3) 1_555 1_555 1_555 1_555 yes
S(1) Rh C(10) C(15) 40.3(6) 1_555 1_555 1_555 1_555 yes
S(1) Ti Rh S(2) 153.96(9) 1_555 1_555 1_555 1_555 yes
S(1) Ti Rh P 77.04(7) 1_555 1_555 1_555 1_555 yes
S(1) Ti Rh C(6) -82.0(2) 1_555 1_555 1_555 1_555 yes
S(1) Ti Rh C(7) -119.7(2) 1_555 1_555 1_555 1_555 yes
S(1) Ti Rh C(8) -148.2(2) 1_555 1_555 1_555 1_555 yes
S(1) Ti Rh C(9) -116.2(6) 1_555 1_555 1_555 1_555 yes
S(1) Ti Rh C(10) -56.8(2) 1_555 1_555 1_555 1_555 yes
S(1) Ti C(1) C(2) 171.4(4) 1_555 1_555 1_555 1_555 yes
S(1) Ti C(1) C(5) 56.7(5) 1_555 1_555 1_555 1_555 yes
S(1) Ti C(2) C(1) -13.2(6) 1_555 1_555 1_555 1_555 yes
S(1) Ti C(2) C(3) 102.3(5) 1_555 1_555 1_555 1_555 yes
S(1) Ti C(3) C(2) -117.7(5) 1_555 1_555 1_555 1_555 yes
S(1) Ti C(3) C(4) -1.3(6) 1_555 1_555 1_555 1_555 yes
S(1) Ti C(4) C(3) 179.1(4) 1_555 1_555 1_555 1_555 yes
S(1) Ti C(4) C(5) -65.7(4) 1_555 1_555 1_555 1_555 yes
S(1) Ti C(5) C(1) -127.2(4) 1_555 1_555 1_555 1_555 yes
S(1) Ti C(5) C(4) 117.1(4) 1_555 1_555 1_555 1_555 yes
S(2) Rh Ti C(1) 65.7(2) 1_555 1_555 1_555 1_555 yes
S(2) Rh Ti C(2) 25.9(3) 1_555 1_555 1_555 1_555 yes
S(2) Rh Ti C(3) -9(1) 1_555 1_555 1_555 1_555 yes
S(2) Rh Ti C(4) 143.5(4) 1_555 1_555 1_555 1_555 yes
S(2) Rh Ti C(5) 106.8(2) 1_555 1_555 1_555 1_555 yes
S(2) Rh P C(16) -168.1(3) 1_555 1_555 1_555 1_555 yes
S(2) Rh P C(17) 71.0(3) 1_555 1_555 1_555 1_555 yes
S(2) Rh P C(18) -47.9(3) 1_555 1_555 1_555 1_555 yes
S(2) Rh C(6) C(7) -42.0(4) 1_555 1_555 1_555 1_555 yes
S(2) Rh C(6) C(10) -160.4(3) 1_555 1_555 1_555 1_555 yes
S(2) Rh C(6) C(11) 81.0(5) 1_555 1_555 1_555 1_555 yes
S(2) Rh C(7) C(6) 146.5(3) 1_555 1_555 1_555 1_555 yes
S(2) Rh C(7) C(8) -95.0(3) 1_555 1_555 1_555 1_555 yes
S(2) Rh C(7) C(12) 22.5(5) 1_555 1_555 1_555 1_555 yes
S(2) Rh C(8) C(7) 89.3(3) 1_555 1_555 1_555 1_555 yes
S(2) Rh C(8) C(9) -154.6(3) 1_555 1_555 1_555 1_555 yes
S(2) Rh C(8) C(13) -31.9(5) 1_555 1_555 1_555 1_555 yes
S(2) Rh C(9) C(8) 33.9(4) 1_555 1_555 1_555 1_555 yes
S(2) Rh C(9) C(10) 152.5(3) 1_555 1_555 1_555 1_555 yes
S(2) Rh C(9) C(14) -87.1(6) 1_555 1_555 1_555 1_555 yes
S(2) Rh C(10) C(6) 46.7(6) 1_555 1_555 1_555 1_555 yes
S(2) Rh C(10) C(9) -68.5(6) 1_555 1_555 1_555 1_555 yes
S(2) Rh C(10) C(15) 168.4(4) 1_555 1_555 1_555 1_555 yes
S(2) Ti Rh P -76.92(7) 1_555 1_555 1_555 1_555 yes
S(2) Ti Rh C(6) 124.0(2) 1_555 1_555 1_555 1_555 yes
S(2) Ti Rh C(7) 86.3(2) 1_555 1_555 1_555 1_555 yes
S(2) Ti Rh C(8) 57.8(2) 1_555 1_555 1_555 1_555 yes
S(2) Ti Rh C(9) 89.8(6) 1_555 1_555 1_555 1_555 yes
S(2) Ti Rh C(10) 149.3(2) 1_555 1_555 1_555 1_555 yes
S(2) Ti C(1) C(2) -86.8(4) 1_555 1_555 1_555 1_555 yes
S(2) Ti C(1) C(5) 158.5(4) 1_555 1_555 1_555 1_555 yes
S(2) Ti C(2) C(1) 94.2(4) 1_555 1_555 1_555 1_555 yes
S(2) Ti C(2) C(3) -150.2(4) 1_555 1_555 1_555 1_555 yes
S(2) Ti C(3) C(2) 34.6(5) 1_555 1_555 1_555 1_555 yes
S(2) Ti C(3) C(4) 151.0(4) 1_555 1_555 1_555 1_555 yes
S(2) Ti C(4) C(3) -49.4(7) 1_555 1_555 1_555 1_555 yes
S(2) Ti C(4) C(5) 65.8(6) 1_555 1_555 1_555 1_555 yes
S(2) Ti C(5) C(1) -26.3(5) 1_555 1_555 1_555 1_555 yes
S(2) Ti C(5) C(4) -142.0(4) 1_555 1_555 1_555 1_555 yes
P Rh Ti C(1) -11.2(2) 1_555 1_555 1_555 1_555 yes
P Rh Ti C(2) -51.0(3) 1_555 1_555 1_555 1_555 yes
P Rh Ti C(3) -86(1) 1_555 1_555 1_555 1_555 yes
P Rh Ti C(4) 66.6(4) 1_555 1_555 1_555 1_555 yes
P Rh Ti C(5) 29.9(2) 1_555 1_555 1_555 1_555 yes
P Rh C(6) C(7) 131.5(3) 1_555 1_555 1_555 1_555 yes
P Rh C(6) C(10) 13.0(5) 1_555 1_555 1_555 1_555 yes
P Rh C(6) C(11) -105.5(5) 1_555 1_555 1_555 1_555 yes
P Rh C(7) C(6) -119.8(4) 1_555 1_555 1_555 1_555 yes
P Rh C(7) C(8) -1.4(5) 1_555 1_555 1_555 1_555 yes
P Rh C(7) C(12) 116.2(5) 1_555 1_555 1_555 1_555 yes
P Rh C(8) C(7) 179.3(3) 1_555 1_555 1_555 1_555 yes
P Rh C(8) C(9) -64.6(3) 1_555 1_555 1_555 1_555 yes
P Rh C(8) C(13) 58.1(5) 1_555 1_555 1_555 1_555 yes
P Rh C(9) C(8) 124.9(3) 1_555 1_555 1_555 1_555 yes
P Rh C(9) C(10) -116.5(3) 1_555 1_555 1_555 1_555 yes
P Rh C(9) C(14) 3.9(6) 1_555 1_555 1_555 1_555 yes
P Rh C(10) C(6) -172.7(3) 1_555 1_555 1_555 1_555 yes
P Rh C(10) C(9) 72.1(3) 1_555 1_555 1_555 1_555 yes
P Rh C(10) C(15) -51.0(6) 1_555 1_555 1_555 1_555 yes
C(1) Ti Rh C(6) -170.3(3) 1_555 1_555 1_555 1_555 yes
C(1) Ti Rh C(7) 152.1(3) 1_555 1_555 1_555 1_555 yes
C(1) Ti Rh C(8) 123.5(3) 1_555 1_555 1_555 1_555 yes
C(1) Ti Rh C(9) 155.5(6) 1_555 1_555 1_555 1_555 yes
C(1) Ti Rh C(10) -145.0(3) 1_555 1_555 1_555 1_555 yes
C(1) Ti C(2) C(3) 115.6(6) 1_555 1_555 1_555 1_555 yes
C(1) Ti C(3) C(2) -37.8(4) 1_555 1_555 1_555 1_555 yes
C(1) Ti C(3) C(4) 78.5(5) 1_555 1_555 1_555 1_555 yes
C(1) Ti C(4) C(3) -78.0(5) 1_555 1_555 1_555 1_555 yes
C(1) Ti C(4) C(5) 37.2(4) 1_555 1_555 1_555 1_555 yes
C(1) Ti C(5) C(4) -115.7(6) 1_555 1_555 1_555 1_555 yes
C(1) C(2) Ti C(3) -115.6(6) 1_555 1_555 1_555 1_555 yes
C(1) C(2) Ti C(4) -78.5(5) 1_555 1_555 1_555 1_555 yes
C(1) C(2) Ti C(5) -37.5(4) 1_555 1_555 1_555 1_555 yes
C(1) C(2) C(3) C(4) 0.0(7) 1_555 1_555 1_555 1_555 yes
C(1) C(5) Ti C(2) 38.0(4) 1_555 1_555 1_555 1_555 yes
C(1) C(5) Ti C(3) 78.3(5) 1_555 1_555 1_555 1_555 yes
C(1) C(5) Ti C(4) 115.7(6) 1_555 1_555 1_555 1_555 yes
C(1) C(5) C(4) C(3) 0.9(7) 1_555 1_555 1_555 1_555 yes
C(2) Ti Rh C(6) 149.9(3) 1_555 1_555 1_555 1_555 yes
C(2) Ti Rh C(7) 112.3(3) 1_555 1_555 1_555 1_555 yes
C(2) Ti Rh C(8) 83.7(4) 1_555 1_555 1_555 1_555 yes
C(2) Ti Rh C(9) 115.7(6) 1_555 1_555 1_555 1_555 yes
C(2) Ti Rh C(10) 175.2(4) 1_555 1_555 1_555 1_555 yes
C(2) Ti C(1) C(5) -114.7(6) 1_555 1_555 1_555 1_555 yes
C(2) Ti C(3) C(4) 116.4(7) 1_555 1_555 1_555 1_555 yes
C(2) Ti C(4) C(3) -36.3(5) 1_555 1_555 1_555 1_555 yes
C(2) Ti C(4) C(5) 78.9(5) 1_555 1_555 1_555 1_555 yes
C(2) Ti C(5) C(4) -77.7(5) 1_555 1_555 1_555 1_555 yes
C(2) C(1) Ti C(3) 36.6(4) 1_555 1_555 1_555 1_555 yes
C(2) C(1) Ti C(4) 77.6(5) 1_555 1_555 1_555 1_555 yes
C(2) C(1) Ti C(5) 114.7(6) 1_555 1_555 1_555 1_555 yes
C(2) C(1) C(5) C(4) -0.9(7) 1_555 1_555 1_555 1_555 yes
C(2) C(3) Ti C(4) -116.4(7) 1_555 1_555 1_555 1_555 yes
C(2) C(3) Ti C(5) -79.0(5) 1_555 1_555 1_555 1_555 yes
C(2) C(3) C(4) C(5) -0.5(7) 1_555 1_555 1_555 1_555 yes
C(3) Ti Rh C(6) 114(1) 1_555 1_555 1_555 1_555 yes
C(3) Ti Rh C(7) 77(1) 1_555 1_555 1_555 1_555 yes
C(3) Ti Rh C(8) 48(1) 1_555 1_555 1_555 1_555 yes
C(3) Ti Rh C(9) 80(1) 1_555 1_555 1_555 1_555 yes
C(3) Ti Rh C(10) 140(1) 1_555 1_555 1_555 1_555 yes
C(3) Ti C(1) C(5) -78.2(5) 1_555 1_555 1_555 1_555 yes
C(3) Ti C(4) C(5) 115.2(6) 1_555 1_555 1_555 1_555 yes
C(3) Ti C(5) C(4) -37.4(4) 1_555 1_555 1_555 1_555 yes
C(3) C(2) Ti C(4) 37.0(4) 1_555 1_555 1_555 1_555 yes
C(3) C(2) Ti C(5) 78.1(5) 1_555 1_555 1_555 1_555 yes
C(3) C(2) C(1) C(5) 0.6(7) 1_555 1_555 1_555 1_555 yes
C(3) C(4) Ti C(5) -115.2(6) 1_555 1_555 1_555 1_555 yes
C(4) Ti Rh C(6) -92.5(5) 1_555 1_555 1_555 1_555 yes
C(4) Ti Rh C(7) -130.2(5) 1_555 1_555 1_555 1_555 yes
C(4) Ti Rh C(8) -158.7(5) 1_555 1_555 1_555 1_555 yes
C(4) Ti Rh C(9) -126.7(7) 1_555 1_555 1_555 1_555 yes
C(4) Ti Rh C(10) -67.3(5) 1_555 1_555 1_555 1_555 yes
C(4) Ti C(1) C(5) -37.1(4) 1_555 1_555 1_555 1_555 yes
C(4) C(3) Ti C(5) 37.4(4) 1_555 1_555 1_555 1_555 yes
C(5) Ti Rh C(6) -129.2(3) 1_555 1_555 1_555 1_555 yes
C(5) Ti Rh C(7) -166.9(3) 1_555 1_555 1_555 1_555 yes
C(5) Ti Rh C(8) 164.6(3) 1_555 1_555 1_555 1_555 yes
C(5) Ti Rh C(9) -163.4(6) 1_555 1_555 1_555 1_555 yes
C(5) Ti Rh C(10) -103.9(3) 1_555 1_555 1_555 1_555 yes
C(6) Rh P C(16) 17.2(4) 1_555 1_555 1_555 1_555 yes
C(6) Rh P C(17) -103.6(4) 1_555 1_555 1_555 1_555 yes
C(6) Rh P C(18) 137.5(4) 1_555 1_555 1_555 1_555 yes
C(6) Rh C(7) C(8) 118.5(4) 1_555 1_555 1_555 1_555 yes
C(6) Rh C(7) C(12) -124.0(7) 1_555 1_555 1_555 1_555 yes
C(6) Rh C(8) C(7) -36.3(3) 1_555 1_555 1_555 1_555 yes
C(6) Rh C(8) C(9) 79.8(3) 1_555 1_555 1_555 1_555 yes
C(6) Rh C(8) C(13) -157.5(6) 1_555 1_555 1_555 1_555 yes
C(6) Rh C(9) C(8) -79.8(3) 1_555 1_555 1_555 1_555 yes
C(6) Rh C(9) C(10) 38.9(3) 1_555 1_555 1_555 1_555 yes
C(6) Rh C(9) C(14) 159.2(7) 1_555 1_555 1_555 1_555 yes
C(6) Rh C(10) C(9) -115.2(5) 1_555 1_555 1_555 1_555 yes
C(6) Rh C(10) C(15) 121.7(7) 1_555 1_555 1_555 1_555 yes
C(6) C(7) Rh C(8) -118.5(4) 1_555 1_555 1_555 1_555 yes
C(6) C(7) Rh C(9) -80.3(3) 1_555 1_555 1_555 1_555 yes
C(6) C(7) Rh C(10) -37.4(3) 1_555 1_555 1_555 1_555 yes
C(6) C(7) C(8) C(9) -3.7(6) 1_555 1_555 1_555 1_555 yes
C(6) C(7) C(8) C(13) -174.9(5) 1_555 1_555 1_555 1_555 yes
C(6) C(10) Rh C(7) 36.2(3) 1_555 1_555 1_555 1_555 yes
C(6) C(10) Rh C(8) 78.5(3) 1_555 1_555 1_555 1_555 yes
C(6) C(10) Rh C(9) 115.2(5) 1_555 1_555 1_555 1_555 yes
C(6) C(10) C(9) C(8) -4.6(6) 1_555 1_555 1_555 1_555 yes
C(6) C(10) C(9) C(14) 166.2(5) 1_555 1_555 1_555 1_555 yes
C(7) Rh P C(16) 96.2(4) 1_555 1_555 1_555 1_555 yes
C(7) Rh P C(17) -24.6(4) 1_555 1_555 1_555 1_555 yes
C(7) Rh P C(18) -143.5(4) 1_555 1_555 1_555 1_555 yes
C(7) Rh C(6) C(10) -118.5(5) 1_555 1_555 1_555 1_555 yes
C(7) Rh C(6) C(11) 123.0(6) 1_555 1_555 1_555 1_555 yes
C(7) Rh C(8) C(9) 116.1(4) 1_555 1_555 1_555 1_555 yes
C(7) Rh C(8) C(13) -121.2(6) 1_555 1_555 1_555 1_555 yes
C(7) Rh C(9) C(8) -38.1(3) 1_555 1_555 1_555 1_555 yes
C(7) Rh C(9) C(10) 80.5(4) 1_555 1_555 1_555 1_555 yes
C(7) Rh C(9) C(14) -159.2(7) 1_555 1_555 1_555 1_555 yes
C(7) Rh C(10) C(9) -79.0(3) 1_555 1_555 1_555 1_555 yes
C(7) Rh C(10) C(15) 157.9(6) 1_555 1_555 1_555 1_555 yes
C(7) C(6) Rh C(8) 37.1(3) 1_555 1_555 1_555 1_555 yes
C(7) C(6) Rh C(9) 79.7(3) 1_555 1_555 1_555 1_555 yes
C(7) C(6) Rh C(10) 118.5(5) 1_555 1_555 1_555 1_555 yes
C(7) C(6) C(10) C(9) 2.3(6) 1_555 1_555 1_555 1_555 yes
C(7) C(6) C(10) C(15) 172.3(5) 1_555 1_555 1_555 1_555 yes
C(7) C(8) Rh C(9) -116.1(4) 1_555 1_555 1_555 1_555 yes
C(7) C(8) Rh C(10) -79.2(3) 1_555 1_555 1_555 1_555 yes
C(7) C(8) C(9) C(10) 5.2(6) 1_555 1_555 1_555 1_555 yes
C(7) C(8) C(9) C(14) -165.5(5) 1_555 1_555 1_555 1_555 yes
C(8) Rh P C(16) 95.3(3) 1_555 1_555 1_555 1_555 yes
C(8) Rh P C(17) -25.6(3) 1_555 1_555 1_555 1_555 yes
C(8) Rh P C(18) -144.4(3) 1_555 1_555 1_555 1_555 yes
C(8) Rh C(6) C(10) -81.3(3) 1_555 1_555 1_555 1_555 yes
C(8) Rh C(6) C(11) 160.1(6) 1_555 1_555 1_555 1_555 yes
C(8) Rh C(7) C(12) 117.5(6) 1_555 1_555 1_555 1_555 yes
C(8) Rh C(9) C(10) 118.6(5) 1_555 1_555 1_555 1_555 yes
C(8) Rh C(9) C(14) -121.0(7) 1_555 1_555 1_555 1_555 yes
C(8) Rh C(10) C(9) -36.7(3) 1_555 1_555 1_555 1_555 yes
C(8) Rh C(10) C(15) -159.8(7) 1_555 1_555 1_555 1_555 yes
C(8) C(7) Rh C(9) 38.2(3) 1_555 1_555 1_555 1_555 yes
C(8) C(7) Rh C(10) 81.0(3) 1_555 1_555 1_555 1_555 yes
C(8) C(7) C(6) C(10) 0.9(6) 1_555 1_555 1_555 1_555 yes
C(8) C(7) C(6) C(11) 177.6(5) 1_555 1_555 1_555 1_555 yes
C(8) C(9) Rh C(10) -118.6(5) 1_555 1_555 1_555 1_555 yes
C(8) C(9) C(10) C(15) -174.4(6) 1_555 1_555 1_555 1_555 yes
C(9) Rh P C(16) 61.7(3) 1_555 1_555 1_555 1_555 yes
C(9) Rh P C(17) -59.2(3) 1_555 1_555 1_555 1_555 yes
C(9) Rh P C(18) -178.1(3) 1_555 1_555 1_555 1_555 yes
C(9) Rh C(6) C(10) -38.7(3) 1_555 1_555 1_555 1_555 yes
C(9) Rh C(6) C(11) -157.3(6) 1_555 1_555 1_555 1_555 yes
C(9) Rh C(7) C(12) 155.8(6) 1_555 1_555 1_555 1_555 yes
C(9) Rh C(8) C(13) 122.7(6) 1_555 1_555 1_555 1_555 yes
C(9) Rh C(10) C(15) -123.1(7) 1_555 1_555 1_555 1_555 yes
C(9) C(8) Rh C(10) 37.0(3) 1_555 1_555 1_555 1_555 yes
C(9) C(8) C(7) C(12) 172.3(5) 1_555 1_555 1_555 1_555 yes
C(9) C(10) C(6) C(11) -174.5(5) 1_555 1_555 1_555 1_555 yes
C(10) Rh P C(16) 25.8(3) 1_555 1_555 1_555 1_555 yes
C(10) Rh P C(17) -95.1(3) 1_555 1_555 1_555 1_555 yes
C(10) Rh P C(18) 146.0(3) 1_555 1_555 1_555 1_555 yes
C(10) Rh C(6) C(11) -118.6(6) 1_555 1_555 1_555 1_555 yes
C(10) Rh C(7) C(12) -161.4(6) 1_555 1_555 1_555 1_555 yes
C(10) Rh C(8) C(13) 159.7(6) 1_555 1_555 1_555 1_555 yes
C(10) Rh C(9) C(14) 120.4(7) 1_555 1_555 1_555 1_555 yes
C(10) C(6) C(7) C(12) -174.9(5) 1_555 1_555 1_555 1_555 yes
C(10) C(9) C(8) C(13) 176.1(5) 1_555 1_555 1_555 1_555 yes
C(11) C(6) C(7) C(12) 1.8(9) 1_555 1_555 1_555 1_555 yes
C(11) C(6) C(10) C(15) -4.5(9) 1_555 1_555 1_555 1_555 yes
C(12) C(7) C(8) C(13) 1.1(8) 1_555 1_555 1_555 1_555 yes
C(13) C(8) C(9) C(14) 5.4(9) 1_555 1_555 1_555 1_555 yes
C(14) C(9) C(10) C(15) -3.6(9) 1_555 1_555 1_555 1_555 yes
